data_4072947
loop_
_publ_author_name
'Padmanabhan, Sudhakar'
'Katao, Shouhei'
'Nomura, Kotohiro'

_publ_section_title
;
 Synthesis and Structure of Titanatranes Containing Tetradentate
 Trianionic Donor Ligands of the Type
 [(O-2,4-R2C6H2-6-CH2)2(OCH2CH2)]N3-and Their Use in Catalysis for
 Ethylene Polymerization
;
_journal_issue 7
_journal_name_full Organometallics
_journal_page_first 1616
_journal_paper_doi 10.1021/om0611507
_journal_volume 26
_journal_year 2007
_chemical_formula_moiety 'C46 H62 N2 O8 Ti2 '
_chemical_formula_sum 'C46 H62 N2 O8 Ti2'
_chemical_formula_weight 866.80
_space_group_IT_number 14
_symmetry_cell_setting monoclinic
_symmetry_Int_Tables_number 14
_symmetry_space_group_name_Hall '-P 2yn'
_symmetry_space_group_name_H-M 'P 1 21/n 1'
_cell_angle_alpha 90.0000
_cell_angle_beta 91.0903(14)
_cell_angle_gamma 90.0000
_cell_formula_units_Z 4
_cell_length_a 12.4415(5)
_cell_length_b 18.3805(5)
_cell_length_c 21.8617(7)
_cell_measurement_reflns_used 29102
_cell_measurement_temperature 243.1
_cell_measurement_theta_max 25.0
_cell_measurement_theta_min 3.0
_cell_volume 4998.5(3)
_computing_cell_refinement PROCESS-AUTO
_computing_data_collection PROCESS-AUTO
_computing_data_reduction CrystalStructure
_computing_publication_material 'CrystalStructure 3.7.0'
_computing_structure_refinement CRYSTALS
_computing_structure_solution SIR92
_diffrn_detector_area_resol_mean 10.00
_diffrn_measured_fraction_theta_full 0.995
_diffrn_measured_fraction_theta_max 0.995
_diffrn_measurement_device_type 'Rigaku RAXIS-RAPID'
_diffrn_measurement_method \w
_diffrn_radiation_type 'Mo K\a'
_diffrn_radiation_wavelength 0.71075
_diffrn_reflns_av_R_equivalents 0.022
_diffrn_reflns_limit_h_max 14
_diffrn_reflns_limit_h_min -14
_diffrn_reflns_limit_k_max 21
_diffrn_reflns_limit_k_min -21
_diffrn_reflns_limit_l_max 25
_diffrn_reflns_limit_l_min -25
_diffrn_reflns_number 37044
_diffrn_reflns_theta_full 24.99
_diffrn_reflns_theta_max 24.99
_exptl_absorpt_coefficient_mu 0.367
_exptl_absorpt_correction_T_max 0.916
_exptl_absorpt_correction_T_min 0.736
_exptl_absorpt_correction_type multi-scan
_exptl_absorpt_process_details
;
    Higashi, T. (1995). Program for Absorption Correction.
    Rigaku Corporation, Tokyo, Japan.
;
_exptl_crystal_colour yellow
_exptl_crystal_density_diffrn 1.152
_exptl_crystal_density_method 'not measured'
_exptl_crystal_description block
_exptl_crystal_F_000 1840.00
_exptl_crystal_size_max 0.42
_exptl_crystal_size_mid 0.30
_exptl_crystal_size_min 0.24
_refine_diff_density_max 1.43
_refine_diff_density_min -0.54
_refine_ls_extinction_method none
_refine_ls_goodness_of_fit_ref 1.004
_refine_ls_hydrogen_treatment refall
_refine_ls_number_parameters 621
_refine_ls_number_reflns 6246
_refine_ls_R_factor_gt 0.0606
_refine_ls_shift/su_max 0.0009
_refine_ls_structure_factor_coef F
_refine_ls_weighting_details 'w = 1/[0.0107Fo^2^ + 1.0000\s(Fo^2^)]'
_refine_ls_weighting_scheme calc
_refine_ls_wR_factor_ref 0.1084
_reflns_number_gt 6246
_reflns_number_total 8741
_reflns_threshold_expression F^2^>2.0\s(F^2^)
_cod_data_source_file om0611507si20061219_080841.cif
_cod_data_source_block '_SudhakarTi1'
_cod_original_formula_sum 'C46 H62 N2 O8 Ti2 '
_cod_database_code 4072947

loop_
_symmetry_equiv_pos_site_id
_symmetry_equiv_pos_as_xyz
1 +X,+Y,+Z
2 1/2-X,1/2+Y,1/2-Z
3 -X,-Y,-Z
4 1/2+X,1/2-Y,1/2+Z

loop_
_atom_site_label
_atom_site_type_symbol
_atom_site_fract_x
_atom_site_fract_y
_atom_site_fract_z
_atom_site_U_iso_or_equiv
_atom_site_adp_type
_atom_site_occupancy
_atom_site_symmetry_multiplicity
_atom_site_calc_flag
_atom_site_refinement_flags
Ti(1) Ti 0.74320(6) 0.88177(3) 0.88343(3) 0.03224(19) Uani 1.00 1 d .
Ti(2) Ti 0.75746(6) 1.03007(4) 0.80110(3) 0.0344(2) Uani 1.00 1 d .
O(1) O 0.5937(2) 0.85743(12) 0.87323(11) 0.0358(7) Uani 1.00 1 d .
O(2) O 0.8924(2) 0.87071(13) 0.89117(12) 0.0434(8) Uani 1.00 1 d .
O(3) O 0.7453(2) 0.92169(12) 0.79561(11) 0.0374(7) Uani 1.00 1 d .
O(4) O 0.7284(2) 0.85596(14) 0.96283(12) 0.0472(8) Uani 1.00 1 d .
O(5) O 0.7566(2) 1.12763(13) 0.82871(12) 0.0430(8) Uani 1.00 1 d .
O(6) O 0.7101(2) 1.03809(13) 0.72042(12) 0.0409(7) Uani 1.00 1 d .
O(7) O 0.7358(2) 0.98948(12) 0.88886(11) 0.0358(7) Uani 1.00 1 d .
O(8) O 0.8989(2) 1.02802(17) 0.79110(14) 0.0527(9) Uani 1.00 1 d .
N(1) N 0.7655(2) 0.78271(16) 0.82389(13) 0.0361(8) Uani 1.00 1 d .
N(2) N 0.5731(2) 1.04203(17) 0.81828(14) 0.0367(8) Uani 1.00 1 d .
C(1) C 0.5550(3) 0.7909(2) 0.88608(17) 0.0357(10) Uani 1.00 1 d .
C(2) C 0.5875(3) 0.7327(2) 0.84939(17) 0.0355(10) Uani 1.00 1 d .
C(3) C 0.5533(3) 0.6623(2) 0.86192(19) 0.0410(11) Uani 1.00 1 d .
C(4) C 0.4850(3) 0.6486(2) 0.9099(2) 0.0470(12) Uani 1.00 1 d .
C(5) C 0.4528(3) 0.7074(2) 0.9456(2) 0.0472(12) Uani 1.00 1 d .
C(6) C 0.4844(3) 0.7785(2) 0.93488(18) 0.0388(10) Uani 1.00 1 d .
C(7) C 0.6639(3) 0.7514(2) 0.79985(18) 0.0383(10) Uani 1.00 1 d .
C(8) C 0.4516(4) 0.5713(2) 0.9236(3) 0.0704(17) Uani 1.00 1 d .
C(9) C 0.4489(4) 0.8404(2) 0.97418(19) 0.0500(12) Uani 1.00 1 d .
C(10) C 0.9592(3) 0.8142(2) 0.90282(18) 0.0402(11) Uani 1.00 1 d .
C(11) C 0.9313(3) 0.7438(2) 0.88488(19) 0.0406(11) Uani 1.00 1 d .
C(12) C 1.0034(3) 0.6867(2) 0.8973(2) 0.0478(12) Uani 1.00 1 d .
C(13) C 1.0997(3) 0.6983(2) 0.9272(2) 0.0570(14) Uani 1.00 1 d .
C(14) C 1.1259(3) 0.7691(2) 0.9440(2) 0.0560(14) Uani 1.00 1 d .
C(15) C 1.0586(3) 0.8267(2) 0.9334(2) 0.0480(12) Uani 1.00 1 d .
C(16) C 0.8245(3) 0.7238(2) 0.85800(19) 0.0400(11) Uani 1.00 1 d .
C(17) C 1.1767(4) 0.6350(3) 0.9364(3) 0.080(2) Uani 1.00 1 d .
C(18) C 1.0898(4) 0.9027(2) 0.9546(2) 0.0691(17) Uani 1.00 1 d .
C(19) C 0.8317(3) 0.8096(2) 0.77209(18) 0.0412(11) Uani 1.00 1 d .
C(20) C 0.7812(3) 0.8783(2) 0.74574(18) 0.0443(11) Uani 1.00 1 d .
C(21) C 0.7864(4) 0.8481(3) 1.0187(2) 0.0644(16) Uani 1.00 1 d .
C(22) C 0.7924(9) 0.7716(4) 1.0385(3) 0.150(4) Uani 1.00 1 d .
C(23) C 0.7330(8) 0.8963(5) 1.0673(2) 0.138(3) Uani 1.00 1 d .
C(24) C 0.6918(3) 1.1808(2) 0.84784(17) 0.0437(12) Uani 1.00 1 d .
C(25) C 0.5807(3) 1.1774(2) 0.83614(17) 0.0417(11) Uani 1.00 1 d .
C(26) C 0.5155(4) 1.2345(2) 0.8544(2) 0.0491(12) Uani 1.00 1 d .
C(27) C 0.5574(5) 1.2967(2) 0.8821(2) 0.0614(16) Uani 1.00 1 d .
C(28) C 0.6684(5) 1.2990(2) 0.8933(2) 0.0579(15) Uani 1.00 1 d .
C(29) C 0.7379(4) 1.2421(2) 0.87792(19) 0.0502(13) Uani 1.00 1 d .
C(30) C 0.5347(3) 1.1154(2) 0.80007(19) 0.0429(11) Uani 1.00 1 d .
C(31) C 0.4830(6) 1.3592(2) 0.8984(2) 0.088(2) Uani 1.00 1 d .
C(32) C 0.8556(4) 1.2473(2) 0.8884(2) 0.0648(16) Uani 1.00 1 d .
C(33) C 0.6285(3) 1.0092(2) 0.68655(18) 0.0397(10) Uani 1.00 1 d .
C(34) C 0.5310(3) 0.9890(2) 0.71330(19) 0.0433(11) Uani 1.00 1 d .
C(35) C 0.4491(4) 0.9610(2) 0.6755(2) 0.0554(14) Uani 1.00 1 d .
C(36) C 0.4619(4) 0.9523(2) 0.6132(2) 0.0641(16) Uani 1.00 1 d .
C(37) C 0.5580(4) 0.9713(2) 0.5889(2) 0.0606(15) Uani 1.00 1 d .
C(38) C 0.6430(4) 1.0003(2) 0.62336(19) 0.0479(12) Uani 1.00 1 d .
C(39) C 0.5143(3) 0.9868(2) 0.78167(19) 0.0404(11) Uani 1.00 1 d .
C(40) C 0.3699(6) 0.9218(3) 0.5740(3) 0.103(2) Uani 1.00 1 d .
C(41) C 0.7476(4) 1.0192(2) 0.5953(2) 0.0557(14) Uani 1.00 1 d .
C(42) C 0.5516(3) 1.0281(2) 0.88478(18) 0.0414(11) Uani 1.00 1 d .
C(43) C 0.6569(3) 1.0279(2) 0.92236(17) 0.0389(10) Uani 1.00 1 d .
C(44) C 1.0077(5) 1.0324(5) 0.8090(3) 0.111(2) Uani 1.00 1 d .
C(45) C 1.0453(11) 1.1102(8) 0.7937(7) 0.251(8) Uani 1.00 1 d .
C(46) C 1.0696(8) 0.9801(8) 0.7730(7) 0.225(7) Uani 1.00 1 d .
H(1) H 0.5770 0.6231 0.8373 0.049 Uiso 1.00 1 c R
H(2) H 0.4068 0.6982 0.9789 0.057 Uiso 1.00 1 c R
H(3) H 0.6797 0.7084 0.7776 0.046 Uiso 1.00 1 c R
H(4) H 0.6305 0.7858 0.7732 0.046 Uiso 1.00 1 c R
H(5) H 0.3899 0.5717 0.9485 0.085 Uiso 1.00 1 c R
H(6) H 0.4354 0.5466 0.8864 0.085 Uiso 1.00 1 c R
H(7) H 0.5087 0.5469 0.9446 0.085 Uiso 1.00 1 c R
H(8) H 0.5096 0.8684 0.9866 0.060 Uiso 1.00 1 c R
H(9) H 0.4000 0.8702 0.9516 0.060 Uiso 1.00 1 c R
H(10) H 0.4144 0.8218 1.0093 0.060 Uiso 1.00 1 c R
H(11) H 0.9849 0.6388 0.8847 0.057 Uiso 1.00 1 c R
H(12) H 1.1934 0.7779 0.9636 0.067 Uiso 1.00 1 c R
H(13) H 0.8445 0.6852 0.8284 0.048 Uiso 1.00 1 c R
H(14) H 0.7798 0.7144 0.8985 0.048 Uiso 1.00 1 c R
H(15) H 1.1414 0.5908 0.9254 0.096 Uiso 1.00 1 c R
H(16) H 1.2375 0.6415 0.9113 0.096 Uiso 1.00 1 c R
H(17) H 1.1994 0.6328 0.9781 0.096 Uiso 1.00 1 c R
H(18) H 1.1409 0.8993 0.9873 0.083 Uiso 1.00 1 c R
H(19) H 1.1203 0.9287 0.9216 0.083 Uiso 1.00 1 c R
H(20) H 1.0277 0.9276 0.9682 0.083 Uiso 1.00 1 c R
H(21) H 0.8345 0.7733 0.7412 0.050 Uiso 1.00 1 c R
H(22) H 0.9025 0.8200 0.7866 0.049 Uiso 1.00 1 c R
H(23) H 0.7220 0.8660 0.7197 0.053 Uiso 1.00 1 c R
H(24) H 0.8329 0.9045 0.7231 0.053 Uiso 1.00 1 c R
H(25) H 0.8575 0.8653 1.0129 0.077 Uiso 1.00 1 c R
H(26) H 0.7845 0.7406 1.0038 0.180 Uiso 1.00 1 c R
H(27) H 0.8600 0.7628 1.0580 0.180 Uiso 1.00 1 c R
H(28) H 0.7365 0.7619 1.0663 0.180 Uiso 1.00 1 c R
H(29) H 0.7238 0.9442 1.0516 0.164 Uiso 1.00 1 c R
H(30) H 0.6650 0.8765 1.0771 0.165 Uiso 1.00 1 c R
H(31) H 0.7775 0.8979 1.1031 0.164 Uiso 1.00 1 c R
H(32) H 0.4400 1.2310 0.8477 0.059 Uiso 1.00 1 c R
H(33) H 0.6981 1.3411 0.9123 0.070 Uiso 1.00 1 c R
H(34) H 0.5521 1.1226 0.7584 0.051 Uiso 1.00 1 c R
H(35) H 0.4588 1.1163 0.8042 0.051 Uiso 1.00 1 c R
H(36) H 0.4322 1.3430 0.9273 0.105 Uiso 1.00 1 c R
H(37) H 0.5241 1.3980 0.9156 0.106 Uiso 1.00 1 c R
H(38) H 0.4463 1.3757 0.8625 0.105 Uiso 1.00 1 c R
H(39) H 0.8804 1.2052 0.9096 0.078 Uiso 1.00 1 c R
H(40) H 0.8904 1.2508 0.8502 0.078 Uiso 1.00 1 c R
H(41) H 0.8716 1.2893 0.9122 0.078 Uiso 1.00 1 c R
H(42) H 0.3827 0.9477 0.6931 0.066 Uiso 1.00 1 c R
H(43) H 0.5675 0.9644 0.5463 0.073 Uiso 1.00 1 c R
H(44) H 0.4336 0.9875 0.7844 0.048 Uiso 1.00 1 c R
H(45) H 0.5381 0.9420 0.8026 0.048 Uiso 1.00 1 c R
H(46) H 0.3938 0.8796 0.5531 0.123 Uiso 1.00 1 c R
H(47) H 0.3117 0.9093 0.5994 0.123 Uiso 1.00 1 c R
H(48) H 0.3470 0.9574 0.5450 0.123 Uiso 1.00 1 c R
H(49) H 0.8049 1.0054 0.6222 0.067 Uiso 1.00 1 c R
H(50) H 0.7541 0.9940 0.5576 0.067 Uiso 1.00 1 c R
H(51) H 0.7505 1.0701 0.5882 0.067 Uiso 1.00 1 c R
H(52) H 0.5058 1.0652 0.8997 0.050 Uiso 1.00 1 c R
H(53) H 0.5173 0.9822 0.8888 0.050 Uiso 1.00 1 c R
H(54) H 0.6802 1.0765 0.9293 0.047 Uiso 1.00 1 c R
H(55) H 0.6461 1.0045 0.9605 0.047 Uiso 1.00 1 c R
H(56) H 1.0163 1.0229 0.8515 0.133 Uiso 1.00 1 c R
H(57) H 1.0629 1.1129 0.7517 0.299 Uiso 1.00 1 c R
H(58) H 0.9892 1.1437 0.8019 0.300 Uiso 1.00 1 c R
H(59) H 1.1068 1.1219 0.8181 0.299 Uiso 1.00 1 c R
H(60) H 1.0483 0.9835 0.7311 0.271 Uiso 1.00 1 c R
H(61) H 1.1440 0.9907 0.7773 0.271 Uiso 1.00 1 c R
H(62) H 1.0563 0.9322 0.7874 0.271 Uiso 1.00 1 c R

loop_
_atom_site_aniso_label
_atom_site_aniso_U_11
_atom_site_aniso_U_22
_atom_site_aniso_U_33
_atom_site_aniso_U_12
_atom_site_aniso_U_13
_atom_site_aniso_U_23
Ti(1) 0.0428(4) 0.0252(3) 0.0287(3) 0.0027(2) 0.0006(2) -0.0030(2)
Ti(2) 0.0427(4) 0.0298(4) 0.0309(4) -0.0040(2) 0.0031(2) -0.0015(2)
O(1) 0.0468(16) 0.0250(12) 0.0357(13) 0.0018(11) 0.0022(12) -0.0014(10)
O(2) 0.0463(17) 0.0360(14) 0.0477(16) 0.0037(12) -0.0072(13) -0.0071(12)
O(3) 0.0543(18) 0.0296(13) 0.0285(13) 0.0015(11) 0.0050(11) -0.0064(10)
O(4) 0.062(2) 0.0437(15) 0.0355(14) 0.0011(14) -0.0028(13) 0.0076(12)
O(5) 0.0573(19) 0.0309(14) 0.0408(15) -0.0066(12) 0.0054(13) 0.0017(11)
O(6) 0.0533(18) 0.0385(14) 0.0310(13) -0.0049(12) 0.0019(12) -0.0002(11)
O(7) 0.0494(16) 0.0284(13) 0.0296(13) 0.0010(11) 0.0033(11) -0.0028(10)
O(8) 0.0448(18) 0.0577(19) 0.0557(18) -0.0066(14) 0.0046(14) -0.0067(14)
N(1) 0.0421(19) 0.0324(16) 0.0338(16) 0.0050(14) 0.0030(14) -0.0045(13)
N(2) 0.0451(19) 0.0286(15) 0.0365(17) -0.0001(13) 0.0035(14) 0.0039(13)
C(1) 0.037(2) 0.0310(19) 0.039(2) 0.0009(16) -0.0042(16) -0.0011(16)
C(2) 0.040(2) 0.0306(19) 0.0353(19) 0.0041(16) -0.0059(16) -0.0054(15)
C(3) 0.039(2) 0.035(2) 0.049(2) 0.0022(17) -0.0066(18) -0.0073(17)
C(4) 0.041(2) 0.031(2) 0.068(2) 0.0003(17) -0.004(2) 0.0005(19)
C(5) 0.045(2) 0.043(2) 0.054(2) 0.0018(19) 0.005(2) 0.0065(19)
C(6) 0.042(2) 0.034(2) 0.041(2) 0.0016(16) 0.0012(17) -0.0028(16)
C(7) 0.047(2) 0.0311(19) 0.037(2) 0.0031(17) -0.0041(17) -0.0123(16)
C(8) 0.060(3) 0.038(2) 0.113(4) -0.000(2) 0.014(3) 0.010(2)
C(9) 0.059(2) 0.044(2) 0.048(2) -0.001(2) 0.016(2) -0.0055(19)
C(10) 0.041(2) 0.040(2) 0.040(2) 0.0014(18) 0.0043(17) -0.0023(16)
C(11) 0.041(2) 0.035(2) 0.047(2) 0.0052(17) 0.0058(18) -0.0006(17)
C(12) 0.044(2) 0.040(2) 0.059(2) 0.0041(19) 0.000(2) 0.0042(19)
C(13) 0.046(2) 0.050(2) 0.075(3) 0.005(2) -0.004(2) 0.011(2)
C(14) 0.041(2) 0.060(2) 0.067(3) -0.002(2) -0.009(2) 0.012(2)
C(15) 0.045(2) 0.045(2) 0.053(2) -0.0028(19) -0.002(2) 0.007(2)
C(16) 0.044(2) 0.0273(19) 0.048(2) 0.0078(16) -0.0035(18) -0.0018(16)
C(17) 0.051(3) 0.064(3) 0.125(5) 0.014(2) -0.018(3) 0.019(3)
C(18) 0.061(3) 0.067(3) 0.079(3) -0.009(2) -0.024(2) -0.002(2)
C(19) 0.053(2) 0.036(2) 0.035(2) 0.0041(18) 0.0088(18) -0.0067(16)
C(20) 0.065(2) 0.037(2) 0.031(2) 0.0055(19) 0.0110(19) -0.0083(16)
C(21) 0.070(3) 0.086(3) 0.038(2) 0.015(2) -0.002(2) 0.014(2)
C(22) 0.253(12) 0.108(6) 0.090(5) 0.060(7) 0.011(6) 0.043(4)
C(23) 0.181(9) 0.179(8) 0.051(3) 0.073(7) -0.036(4) -0.028(4)
C(24) 0.073(3) 0.0266(19) 0.032(2) -0.0000(19) 0.012(2) 0.0055(15)
C(25) 0.063(2) 0.0278(19) 0.034(2) -0.0024(18) 0.0038(19) 0.0082(15)
C(26) 0.069(3) 0.035(2) 0.044(2) 0.004(2) 0.009(2) 0.0109(18)
C(27) 0.112(4) 0.032(2) 0.042(2) 0.010(2) 0.015(2) 0.0062(18)
C(28) 0.104(4) 0.031(2) 0.039(2) -0.005(2) 0.003(2) 0.0009(18)
C(29) 0.080(3) 0.033(2) 0.037(2) -0.011(2) 0.006(2) 0.0011(17)
C(30) 0.052(2) 0.031(2) 0.046(2) 0.0032(17) 0.0053(19) 0.0082(16)
C(31) 0.138(6) 0.043(2) 0.083(4) 0.023(3) 0.022(4) -0.003(2)
C(32) 0.089(4) 0.047(2) 0.058(2) -0.020(2) -0.009(2) -0.010(2)
C(33) 0.052(2) 0.0296(19) 0.037(2) -0.0022(17) -0.0039(18) 0.0043(16)
C(34) 0.053(2) 0.0301(19) 0.047(2) -0.0046(18) -0.004(2) 0.0045(17)
C(35) 0.060(3) 0.048(2) 0.058(2) -0.016(2) -0.011(2) 0.005(2)
C(36) 0.087(4) 0.049(2) 0.056(3) -0.021(2) -0.020(2) 0.003(2)
C(37) 0.097(4) 0.045(2) 0.040(2) -0.010(2) -0.007(2) -0.0053(19)
C(38) 0.073(3) 0.033(2) 0.038(2) -0.001(2) -0.002(2) -0.0000(17)
C(39) 0.044(2) 0.0318(19) 0.045(2) -0.0038(17) 0.0008(18) 0.0013(16)
C(40) 0.134(6) 0.091(4) 0.083(4) -0.056(4) -0.052(4) 0.003(3)
C(41) 0.080(3) 0.053(2) 0.034(2) -0.006(2) 0.004(2) -0.0033(19)
C(42) 0.051(2) 0.034(2) 0.040(2) 0.0043(17) 0.0155(19) 0.0032(16)
C(43) 0.058(2) 0.0280(19) 0.0309(19) 0.0047(17) 0.0088(18) -0.0013(14)
C(44) 0.059(4) 0.180(8) 0.093(5) -0.019(4) 0.002(3) 0.026(5)
C(45) 0.201(13) 0.265(16) 0.282(18) -0.157(12) -0.128(12) 0.119(14)
C(46) 0.078(6) 0.251(16) 0.349(19) 0.029(7) 0.056(9) -0.077(14)

loop_
_atom_type_symbol
_atom_type_description
_atom_type_scat_dispersion_real
_atom_type_scat_dispersion_imag
_atom_type_scat_source
C C 0.003 0.002
;
International Tables for Crystallography
(1992, Vol. C, Tables 4.2.6.8 and 6.1.1.4)
;
H H 0.000 0.000
;
International Tables for Crystallography
(1992, Vol. C, Table 6.1.1.4)
;
O O 0.011 0.006
;
International Tables for Crystallography
(1992, Vol. C, Tables 4.2.6.8 and 6.1.1.4)
;
N N 0.006 0.003
;
International Tables for Crystallography
(1992, Vol. C, Tables 4.2.6.8 and 6.1.1.4)
;
Ti Ti 0.278 0.446
;
International Tables for Crystallography
(1992, Vol. C, Tables 4.2.6.8 and 6.1.1.4)
;

loop_
_geom_angle_atom_site_label_1
_geom_angle_atom_site_label_2
_geom_angle_atom_site_label_3
_geom_angle
O(1) Ti(1) O(2) 160.24(11)
O(1) Ti(1) O(3) 90.24(11)
O(1) Ti(1) O(4) 86.25(12)
O(1) Ti(1) O(7) 101.12(11)
O(1) Ti(1) N(1) 82.81(11)
O(2) Ti(1) O(3) 95.34(12)
O(2) Ti(1) O(4) 90.20(13)
O(2) Ti(1) O(7) 98.63(11)
O(2) Ti(1) N(1) 80.33(12)
O(3) Ti(1) O(4) 172.40(12)
O(3) Ti(1) O(7) 72.63(9)
O(3) Ti(1) N(1) 75.26(10)
O(4) Ti(1) O(7) 101.42(11)
O(4) Ti(1) N(1) 110.91(11)
O(7) Ti(1) N(1) 147.64(10)
O(3) Ti(2) O(5) 164.08(11)
O(3) Ti(2) O(6) 89.99(10)
O(3) Ti(2) O(7) 71.78(9)
O(3) Ti(2) O(8) 92.61(13)
O(3) Ti(2) N(2) 91.71(11)
O(5) Ti(2) O(6) 102.97(12)
O(5) Ti(2) O(7) 92.53(11)
O(5) Ti(2) O(8) 94.06(14)
O(5) Ti(2) N(2) 81.29(12)
O(6) Ti(2) O(7) 149.40(12)
O(6) Ti(2) O(8) 100.50(14)
O(6) Ti(2) N(2) 81.40(12)
O(7) Ti(2) O(8) 104.58(13)
O(7) Ti(2) N(2) 75.00(11)
O(8) Ti(2) N(2) 175.28(13)
Ti(1) O(1) C(1) 122.4(2)
Ti(1) O(2) C(10) 134.9(2)
Ti(1) O(3) Ti(2) 107.55(11)
Ti(1) O(3) C(20) 121.5(2)
Ti(2) O(3) C(20) 125.2(2)
Ti(1) O(4) C(21) 142.6(3)
Ti(2) O(5) C(24) 142.9(2)
Ti(2) O(6) C(33) 135.3(2)
Ti(1) O(7) Ti(2) 107.18(11)
Ti(1) O(7) C(43) 124.0(2)
Ti(2) O(7) C(43) 113.5(2)
Ti(2) O(8) C(44) 156.3(4)
Ti(1) N(1) C(7) 113.9(2)
Ti(1) N(1) C(16) 111.1(2)
Ti(1) N(1) C(19) 104.2(2)
C(7) N(1) C(16) 107.7(2)
C(7) N(1) C(19) 109.8(2)
C(16) N(1) C(19) 110.1(3)
Ti(2) N(2) C(30) 110.7(2)
Ti(2) N(2) C(39) 109.0(2)
Ti(2) N(2) C(42) 109.4(2)
C(30) N(2) C(39) 109.0(3)
C(30) N(2) C(42) 110.6(3)
C(39) N(2) C(42) 108.1(3)
O(1) C(1) C(2) 117.8(3)
O(1) C(1) C(6) 122.3(3)
C(2) C(1) C(6) 119.9(3)
C(1) C(2) C(3) 120.3(3)
C(1) C(2) C(7) 115.7(3)
C(3) C(2) C(7) 123.9(3)
C(2) C(3) C(4) 120.8(3)
C(3) C(4) C(5) 117.9(3)
C(3) C(4) C(8) 119.7(4)
C(5) C(4) C(8) 122.3(4)
C(4) C(5) C(6) 123.4(4)
C(1) C(6) C(5) 117.5(3)
C(1) C(6) C(9) 120.4(3)
C(5) C(6) C(9) 122.1(3)
N(1) C(7) C(2) 112.6(3)
O(2) C(10) C(11) 120.8(3)
O(2) C(10) C(15) 119.6(3)
C(11) C(10) C(15) 119.6(3)
C(10) C(11) C(12) 119.0(3)
C(10) C(11) C(16) 123.7(3)
C(12) C(11) C(16) 117.1(3)
C(11) C(12) C(13) 121.8(4)
C(12) C(13) C(14) 117.9(4)
C(12) C(13) C(17) 119.2(4)
C(14) C(13) C(17) 122.6(4)
C(13) C(14) C(15) 122.8(4)
C(10) C(15) C(14) 118.8(4)
C(10) C(15) C(18) 120.7(4)
C(14) C(15) C(18) 120.6(4)
N(1) C(16) C(11) 116.3(3)
N(1) C(19) C(20) 109.4(3)
O(3) C(20) C(19) 107.9(3)
O(4) C(21) C(22) 111.9(5)
O(4) C(21) C(23) 108.5(5)
C(22) C(21) C(23) 111.4(5)
O(5) C(24) C(25) 120.6(3)
O(5) C(24) C(29) 118.9(4)
C(25) C(24) C(29) 120.5(3)
C(24) C(25) C(26) 119.6(3)
C(24) C(25) C(30) 119.7(3)
C(26) C(25) C(30) 120.5(4)
C(25) C(26) C(27) 122.0(4)
C(26) C(27) C(28) 117.5(4)
C(26) C(27) C(31) 119.8(5)
C(28) C(27) C(31) 122.7(4)
C(27) C(28) C(29) 123.2(4)
C(24) C(29) C(28) 117.3(4)
C(24) C(29) C(32) 120.8(4)
C(28) C(29) C(32) 121.8(4)
N(2) C(30) C(25) 115.7(3)
O(6) C(33) C(34) 121.3(3)
O(6) C(33) C(38) 118.3(3)
C(34) C(33) C(38) 120.4(3)
C(33) C(34) C(35) 118.5(3)
C(33) C(34) C(39) 123.6(3)
C(35) C(34) C(39) 117.5(3)
C(34) C(35) C(36) 121.9(4)
C(35) C(36) C(37) 118.2(4)
C(35) C(36) C(40) 119.8(5)
C(37) C(36) C(40) 122.0(4)
C(36) C(37) C(38) 123.4(4)
C(33) C(38) C(37) 117.8(4)
C(33) C(38) C(41) 120.4(4)
C(37) C(38) C(41) 121.8(4)
N(2) C(39) C(34) 116.1(3)
N(2) C(42) C(43) 110.6(3)
O(7) C(43) C(42) 108.4(2)
O(8) C(44) C(45) 106.7(7)
O(8) C(44) C(46) 109.0(7)
C(45) C(44) C(46) 109.1(9)
C(2) C(3) H(1) 119.6
C(4) C(3) H(1) 119.6
C(4) C(5) H(2) 118.3
C(6) C(5) H(2) 118.3
N(1) C(7) H(3) 108.7
N(1) C(7) H(4) 108.7
C(2) C(7) H(3) 108.7
C(2) C(7) H(4) 108.7
H(3) C(7) H(4) 109.5
C(4) C(8) H(5) 109.5
C(4) C(8) H(6) 109.5
C(4) C(8) H(7) 109.5
H(5) C(8) H(6) 109.5
H(5) C(8) H(7) 109.5
H(6) C(8) H(7) 109.5
C(6) C(9) H(8) 109.5
C(6) C(9) H(9) 109.5
C(6) C(9) H(10) 109.5
H(8) C(9) H(9) 109.5
H(8) C(9) H(10) 109.5
H(9) C(9) H(10) 109.5
C(11) C(12) H(11) 119.1
C(13) C(12) H(11) 119.1
C(13) C(14) H(12) 118.6
C(15) C(14) H(12) 118.6
N(1) C(16) H(13) 108.5
N(1) C(16) H(14) 105.8
C(11) C(16) H(13) 101.5
C(11) C(16) H(14) 100.8
H(13) C(16) H(14) 124.4
C(13) C(17) H(15) 109.5
C(13) C(17) H(16) 109.5
C(13) C(17) H(17) 109.5
H(15) C(17) H(16) 109.5
H(15) C(17) H(17) 109.5
H(16) C(17) H(17) 109.5
C(15) C(18) H(18) 109.5
C(15) C(18) H(19) 109.5
C(15) C(18) H(20) 109.5
H(18) C(18) H(19) 109.5
H(18) C(18) H(20) 109.5
H(19) C(18) H(20) 109.5
N(1) C(19) H(21) 109.5
N(1) C(19) H(22) 109.5
C(20) C(19) H(21) 109.5
C(20) C(19) H(22) 109.5
H(21) C(19) H(22) 109.5
O(3) C(20) H(23) 109.9
O(3) C(20) H(24) 109.9
C(19) C(20) H(23) 109.9
C(19) C(20) H(24) 109.9
H(23) C(20) H(24) 109.5
O(4) C(21) H(25) 108.3
C(22) C(21) H(25) 108.3
C(23) C(21) H(25) 108.3
C(21) C(22) H(26) 109.5
C(21) C(22) H(27) 109.5
C(21) C(22) H(28) 109.5
H(26) C(22) H(27) 109.5
H(26) C(22) H(28) 109.5
H(27) C(22) H(28) 109.5
C(21) C(23) H(29) 109.5
C(21) C(23) H(30) 109.5
C(21) C(23) H(31) 109.5
H(29) C(23) H(30) 109.5
H(29) C(23) H(31) 109.5
H(30) C(23) H(31) 109.5
C(25) C(26) H(32) 119.0
C(27) C(26) H(32) 119.0
C(27) C(28) H(33) 118.4
C(29) C(28) H(33) 118.4
N(2) C(30) H(34) 107.9
N(2) C(30) H(35) 107.9
C(25) C(30) H(34) 107.9
C(25) C(30) H(35) 107.9
H(34) C(30) H(35) 109.5
C(27) C(31) H(36) 109.5
C(27) C(31) H(37) 109.5
C(27) C(31) H(38) 109.5
H(36) C(31) H(37) 109.5
H(36) C(31) H(38) 109.5
H(37) C(31) H(38) 109.5
C(29) C(32) H(39) 109.5
C(29) C(32) H(40) 109.5
C(29) C(32) H(41) 109.5
H(39) C(32) H(40) 109.5
H(39) C(32) H(41) 109.5
H(40) C(32) H(41) 109.5
C(34) C(35) H(42) 119.1
C(36) C(35) H(42) 119.1
C(36) C(37) H(43) 118.3
C(38) C(37) H(43) 118.3
N(2) C(39) H(44) 116.3
N(2) C(39) H(45) 100.5
C(34) C(39) H(44) 102.4
C(34) C(39) H(45) 115.8
H(44) C(39) H(45) 105.8
C(36) C(40) H(46) 109.5
C(36) C(40) H(47) 109.5
C(36) C(40) H(48) 109.5
H(46) C(40) H(47) 109.5
H(46) C(40) H(48) 109.5
H(47) C(40) H(48) 109.5
C(38) C(41) H(49) 109.5
C(38) C(41) H(50) 109.5
C(38) C(41) H(51) 109.5
H(49) C(41) H(50) 109.5
H(49) C(41) H(51) 109.5
H(50) C(41) H(51) 109.5
N(2) C(42) H(52) 109.2
N(2) C(42) H(53) 109.2
C(43) C(42) H(52) 109.2
C(43) C(42) H(53) 109.2
H(52) C(42) H(53) 109.5
O(7) C(43) H(54) 109.7
O(7) C(43) H(55) 109.7
C(42) C(43) H(54) 109.7
C(42) C(43) H(55) 109.7
H(54) C(43) H(55) 109.5
O(8) C(44) H(56) 110.6
C(45) C(44) H(56) 110.6
C(46) C(44) H(56) 110.6
C(44) C(45) H(57) 109.5
C(44) C(45) H(58) 109.5
C(44) C(45) H(59) 109.5
H(57) C(45) H(58) 109.5
H(57) C(45) H(59) 109.5
H(58) C(45) H(59) 109.5
C(44) C(46) H(60) 109.5
C(44) C(46) H(61) 109.5
C(44) C(46) H(62) 109.5
H(60) C(46) H(61) 109.5
H(60) C(46) H(62) 109.5
H(61) C(46) H(62) 109.5

loop_
_geom_bond_atom_site_label_1
_geom_bond_atom_site_label_2
_geom_bond_distance
Ti(1) O(1) 1.922(2)
Ti(1) O(2) 1.872(3)
Ti(1) O(3) 2.056(2)
Ti(1) O(4) 1.812(2)
Ti(1) O(7) 1.986(2)
Ti(1) N(1) 2.258(3)
Ti(2) O(3) 2.001(2)
Ti(2) O(5) 1.892(2)
Ti(2) O(6) 1.855(2)
Ti(2) O(7) 2.081(2)
Ti(2) O(8) 1.778(3)
Ti(2) N(2) 2.341(3)
O(1) C(1) 1.345(4)
O(2) C(10) 1.350(4)
O(3) C(20) 1.429(4)
O(4) C(21) 1.413(5)
O(5) C(24) 1.339(5)
O(6) C(33) 1.354(4)
O(7) C(43) 1.423(4)
O(8) C(44) 1.404(7)
N(1) C(7) 1.477(5)
N(1) C(16) 1.498(4)
N(1) C(19) 1.497(5)
N(2) C(30) 1.482(4)
N(2) C(39) 1.478(5)
N(2) C(42) 1.505(5)
C(1) C(2) 1.401(5)
C(1) C(6) 1.413(5)
C(2) C(3) 1.391(5)
C(2) C(7) 1.494(5)
C(3) C(4) 1.385(6)
C(4) C(5) 1.397(6)
C(4) C(8) 1.512(6)
C(5) C(6) 1.386(5)
C(6) C(9) 1.497(5)
C(10) C(11) 1.395(5)
C(10) C(15) 1.414(6)
C(11) C(12) 1.403(5)
C(11) C(16) 1.489(5)
C(12) C(13) 1.371(6)
C(13) C(14) 1.390(6)
C(13) C(17) 1.518(7)
C(14) C(15) 1.366(6)
C(15) C(18) 1.519(7)
C(19) C(20) 1.520(5)
C(21) C(22) 1.474(10)
C(21) C(23) 1.543(10)
C(24) C(25) 1.402(6)
C(24) C(29) 1.421(5)
C(25) C(26) 1.390(6)
C(25) C(30) 1.494(5)
C(26) C(27) 1.392(6)
C(27) C(28) 1.398(8)
C(27) C(31) 1.522(8)
C(28) C(29) 1.402(6)
C(29) C(32) 1.482(7)
C(33) C(34) 1.406(6)
C(33) C(38) 1.406(5)
C(34) C(35) 1.397(6)
C(34) C(39) 1.514(5)
C(35) C(36) 1.384(7)
C(36) C(37) 1.363(8)
C(36) C(40) 1.524(9)
C(37) C(38) 1.392(7)
C(38) C(41) 1.491(7)
C(42) C(43) 1.534(5)
C(3) H(1) 0.950
C(5) H(2) 0.950
C(7) H(3) 0.950
C(7) H(4) 0.950
C(8) H(5) 0.950
C(8) H(6) 0.950
C(8) H(7) 0.950
C(9) H(8) 0.950
C(9) H(9) 0.950
C(9) H(10) 0.950
C(12) H(11) 0.950
C(14) H(12) 0.950
C(17) H(15) 0.950
C(17) H(16) 0.950
C(17) H(17) 0.950
C(18) H(18) 0.950
C(18) H(19) 0.950
C(18) H(20) 0.950
C(19) H(21) 0.950
C(19) H(22) 0.950
C(20) H(23) 0.950
C(20) H(24) 0.950
C(21) H(25) 0.950
C(22) H(26) 0.950
C(22) H(27) 0.950
C(22) H(28) 0.950
C(23) H(29) 0.950
C(23) H(30) 0.950
C(23) H(31) 0.950
C(26) H(32) 0.950
C(28) H(33) 0.950
C(30) H(34) 0.950
C(30) H(35) 0.950
C(31) H(36) 0.950
C(31) H(37) 0.950
C(31) H(38) 0.950
C(32) H(39) 0.950
C(32) H(40) 0.950
C(32) H(41) 0.950
C(35) H(42) 0.950
C(37) H(43) 0.950
C(40) H(46) 0.950
C(40) H(47) 0.950
C(40) H(48) 0.950
C(41) H(49) 0.950
C(41) H(50) 0.950
C(41) H(51) 0.950
C(42) H(52) 0.950
C(42) H(53) 0.950
C(43) H(54) 0.950
C(43) H(55) 0.950
C(44) H(56) 0.950
C(45) H(57) 0.950
C(45) H(58) 0.950
C(45) H(59) 0.950
C(46) H(60) 0.950
C(46) H(61) 0.950
C(46) H(62) 0.950

loop_
_geom_contact_atom_site_label_1
_geom_contact_atom_site_label_2
_geom_contact_distance
_geom_contact_site_symmetry_2
O(8) C(45) 2.366(15) .
O(8) C(46) 2.339(11) .
C(9) C(43) 3.581(5) 3_677
C(19) C(24) 3.541(5) 2_646
C(19) C(25) 3.575(5) 2_646
C(19) C(29) 3.597(5) 2_646
C(20) C(28) 3.440(5) 2_646
C(24) C(19) 3.541(5) 2_656
C(25) C(19) 3.575(5) 2_656
C(28) C(20) 3.440(5) 2_656
C(29) C(19) 3.597(5) 2_656
C(43) C(9) 3.581(5) 3_677
C(44) C(45) 1.543(18) .
C(44) C(46) 1.469(16) .
C(45) O(8) 2.366(15) .
C(45) C(44) 1.543(18) .
C(45) C(46) 2.45(2) .
C(46) O(8) 2.339(11) .
C(46) C(44) 1.469(16) .
C(46) C(45) 2.45(2) .
Ti(1) H(14) 3.126 .
Ti(1) H(45) 3.269 .
Ti(2) H(45) 3.174 .
Ti(2) H(58) 3.560 .
O(1) H(14) 3.539 .
O(1) H(45) 2.288 .
O(2) H(14) 3.202 .
O(2) H(62) 3.280 .
O(3) H(45) 2.612 .
O(4) H(14) 3.031 .
O(5) H(3) 2.883 2_656
O(5) H(21) 3.275 2_656
O(5) H(58) 2.978 .
O(6) H(1) 3.343 2_656
O(6) H(3) 3.418 2_656
O(6) H(13) 2.981 2_656
O(6) H(45) 3.328 .
O(7) H(45) 3.192 .
O(8) H(1) 3.324 2_656
O(8) H(57) 2.721 .
O(8) H(58) 2.414 .
O(8) H(59) 3.156 .
O(8) H(60) 2.436 .
O(8) H(61) 3.146 .
O(8) H(62) 2.636 .
N(1) H(13) 2.045 .
N(1) H(14) 2.064 .
N(2) H(44) 2.126 .
N(2) H(45) 1.919 .
C(1) H(14) 3.138 .
C(1) H(45) 3.326 .
C(2) H(13) 3.355 .
C(2) H(14) 2.625 .
C(3) H(14) 3.068 .
C(3) H(49) 3.395 2_646
C(3) H(51) 3.150 2_646
C(3) H(57) 2.991 2_646
C(4) H(16) 3.083 1_455
C(4) H(51) 3.592 2_646
C(5) H(12) 3.507 1_455
C(5) H(16) 3.021 1_455
C(5) H(17) 3.523 1_455
C(5) H(36) 3.237 3_677
C(7) H(13) 2.620 .
C(7) H(14) 2.661 .
C(7) H(40) 3.337 2_646
C(7) H(58) 3.512 2_646
C(8) H(16) 2.968 1_455
C(8) H(17) 3.562 1_455
C(8) H(37) 3.316 1_545
C(8) H(37) 3.568 3_677
C(8) H(49) 3.430 2_646
C(9) H(12) 3.383 1_455
C(9) H(52) 3.297 3_677
C(9) H(54) 3.081 3_677
C(9) H(55) 3.410 3_677
C(10) H(13) 3.197 .
C(10) H(14) 2.889 .
C(10) H(62) 3.556 .
C(11) H(13) 1.949 .
C(11) H(14) 1.989 .
C(12) H(13) 2.463 .
C(12) H(14) 2.829 .
C(13) H(41) 3.529 3_777
C(14) H(39) 3.239 3_777
C(14) H(41) 3.322 3_777
C(15) H(39) 3.551 3_777
C(16) H(13) 0.996 .
C(16) H(14) 1.069 .
C(16) H(34) 3.527 2_646
C(16) H(51) 3.207 2_646
C(17) H(2) 3.212 1_655
C(17) H(5) 2.903 1_655
C(17) H(43) 3.329 4_565
C(17) H(48) 3.304 2_646
C(18) H(39) 3.584 3_777
C(19) H(13) 2.599 .
C(19) H(14) 3.345 .
C(20) H(33) 3.536 2_646
C(20) H(45) 3.494 .
C(21) H(14) 3.596 .
C(22) H(14) 3.235 .
C(22) H(36) 3.589 3_677
C(22) H(46) 3.066 4_565
C(22) H(47) 3.587 4_565
C(23) H(52) 3.152 3_677
C(23) H(59) 3.189 3_777
C(24) H(3) 3.241 2_656
C(24) H(10) 3.414 3_677
C(24) H(21) 2.601 2_656
C(25) H(10) 3.378 3_677
C(25) H(21) 2.673 2_656
C(26) H(10) 3.258 3_677
C(26) H(21) 2.917 2_656
C(26) H(30) 3.402 3_677
C(27) H(2) 3.063 3_677
C(27) H(10) 3.236 3_677
C(27) H(21) 3.066 2_656
C(27) H(24) 3.346 2_656
C(28) H(2) 2.963 3_677
C(28) H(10) 3.257 3_677
C(28) H(17) 3.465 3_777
C(28) H(21) 2.978 2_656
C(28) H(23) 3.100 2_656
C(28) H(24) 3.200 2_656
C(29) H(10) 3.350 3_677
C(29) H(12) 3.572 3_777
C(29) H(21) 2.798 2_656
C(29) H(23) 3.167 2_656
C(30) H(13) 3.457 2_656
C(30) H(21) 3.457 2_656
C(30) H(44) 2.686 .
C(30) H(45) 3.188 .
C(31) H(2) 3.169 3_677
C(31) H(6) 3.504 1_565
C(32) H(12) 3.335 3_777
C(32) H(23) 3.346 2_656
C(32) H(58) 3.176 .
C(33) H(11) 3.163 2_656
C(33) H(13) 3.270 2_656
C(33) H(44) 3.289 .
C(33) H(45) 3.056 .
C(34) H(11) 3.492 2_656
C(34) H(44) 1.990 .
C(34) H(45) 2.136 .
C(35) H(15) 3.426 2_656
C(35) H(44) 2.441 .
C(35) H(45) 2.992 .
C(36) H(11) 3.491 2_656
C(36) H(15) 2.968 2_656
C(37) H(11) 3.180 2_656
C(37) H(15) 3.325 2_656
C(37) H(17) 3.577 4_464
C(37) H(41) 3.458 2_646
C(37) H(43) 3.520 3_676
C(37) H(48) 3.439 3_676
C(38) H(11) 3.006 2_656
C(38) H(13) 3.563 2_656
C(39) H(44) 1.007 .
C(39) H(45) 0.986 .
C(40) H(15) 3.111 2_656
C(40) H(26) 3.511 4_464
C(40) H(27) 3.412 4_464
C(40) H(43) 3.461 3_676
C(40) H(50) 3.590 3_676
C(41) H(1) 3.235 2_656
C(41) H(7) 3.211 2_656
C(41) H(33) 3.346 2_646
C(41) H(48) 3.294 3_676
C(42) H(8) 3.491 3_677
C(42) H(30) 3.333 3_677
C(42) H(44) 2.721 .
C(42) H(45) 2.397 .
C(43) H(8) 3.471 3_677
C(43) H(9) 3.417 3_677
C(43) H(10) 3.272 3_677
C(43) H(18) 3.439 3_777
C(43) H(45) 3.374 .
C(44) H(31) 3.505 3_777
C(44) H(57) 2.064 .
C(44) H(58) 2.064 .
C(44) H(59) 2.064 .
C(44) H(60) 1.997 .
C(44) H(61) 1.997 .
C(44) H(62) 1.998 .
C(45) H(1) 3.225 2_656
C(45) H(31) 3.128 3_777
C(45) H(40) 3.465 .
C(45) H(56) 2.078 .
C(45) H(60) 2.701 .
C(45) H(61) 2.546 .
C(45) H(62) 3.278 .
C(46) H(19) 3.431 .
C(46) H(24) 3.416 .
C(46) H(38) 3.532 2_646
C(46) H(56) 2.011 .
C(46) H(57) 2.486 .
C(46) H(58) 3.235 .
C(46) H(59) 2.823 .
H(1) O(6) 3.343 2_646
H(1) O(8) 3.324 2_646
H(1) C(41) 3.235 2_646
H(1) C(45) 3.225 2_646
H(1) H(13) 3.527 .
H(1) H(14) 3.293 .
H(1) H(49) 2.752 2_646
H(1) H(51) 2.842 2_646
H(1) H(57) 2.592 2_646
H(1) H(58) 3.160 2_646
H(1) H(60) 3.342 2_646
H(2) C(17) 3.212 1_455
H(2) C(27) 3.063 3_677
H(2) C(28) 2.963 3_677
H(2) C(31) 3.169 3_677
H(2) H(12) 3.046 1_455
H(2) H(16) 2.755 1_455
H(2) H(17) 2.847 1_455
H(2) H(33) 2.829 3_677
H(2) H(36) 2.938 3_677
H(2) H(37) 3.018 3_677
H(3) O(5) 2.883 2_646
H(3) O(6) 3.418 2_646
H(3) C(24) 3.241 2_646
H(3) H(13) 2.351 .
H(3) H(14) 2.902 .
H(3) H(40) 3.015 2_646
H(3) H(57) 3.541 2_646
H(3) H(58) 2.953 2_646
H(4) H(13) 3.441 .
H(4) H(14) 3.534 .
H(4) H(40) 2.781 2_646
H(4) H(45) 3.163 .
H(4) H(58) 3.412 2_646
H(5) C(17) 2.903 1_455
H(5) H(7) 3.421 3_667
H(5) H(15) 3.142 1_455
H(5) H(16) 2.417 1_455
H(5) H(17) 2.711 1_455
H(5) H(37) 3.188 3_677
H(5) H(50) 3.186 4_465
H(6) C(31) 3.504 1_545
H(6) H(16) 3.074 1_455
H(6) H(37) 3.011 1_545
H(6) H(38) 3.187 1_545
H(6) H(49) 3.328 2_646
H(6) H(57) 3.255 2_646
H(6) H(60) 2.830 2_646
H(7) C(41) 3.211 2_646
H(7) H(5) 3.421 3_667
H(7) H(7) 2.985 3_667
H(7) H(36) 3.523 3_677
H(7) H(37) 2.817 1_545
H(7) H(37) 3.254 3_677
H(7) H(49) 2.868 2_646
H(7) H(50) 3.108 2_646
H(7) H(51) 3.122 2_646
H(8) C(42) 3.491 3_677
H(8) C(43) 3.471 3_677
H(8) H(52) 2.779 3_677
H(8) H(54) 3.186 3_677
H(8) H(55) 3.261 3_677
H(9) C(43) 3.417 3_677
H(9) H(12) 3.095 1_455
H(9) H(18) 3.373 1_455
H(9) H(54) 2.972 3_677
H(9) H(55) 3.060 3_677
H(10) C(24) 3.414 3_677
H(10) C(25) 3.378 3_677
H(10) C(26) 3.258 3_677
H(10) C(27) 3.236 3_677
H(10) C(28) 3.257 3_677
H(10) C(29) 3.350 3_677
H(10) C(43) 3.272 3_677
H(10) H(12) 3.018 1_455
H(10) H(52) 3.030 3_677
H(10) H(54) 2.597 3_677
H(10) H(55) 3.349 3_677
H(11) C(33) 3.163 2_646
H(11) C(34) 3.492 2_646
H(11) C(36) 3.491 2_646
H(11) C(37) 3.180 2_646
H(11) C(38) 3.006 2_646
H(11) H(13) 2.283 .
H(11) H(14) 2.927 .
H(11) H(34) 3.166 2_646
H(11) H(51) 3.255 2_646
H(12) C(5) 3.507 1_655
H(12) C(9) 3.383 1_655
H(12) C(29) 3.572 3_777
H(12) C(32) 3.335 3_777
H(12) H(2) 3.046 1_655
H(12) H(9) 3.095 1_655
H(12) H(10) 3.018 1_655
H(12) H(39) 2.954 3_777
H(12) H(41) 3.103 3_777
H(13) O(6) 2.981 2_646
H(13) N(1) 2.045 .
H(13) C(2) 3.355 .
H(13) C(7) 2.620 .
H(13) C(10) 3.197 .
H(13) C(11) 1.949 .
H(13) C(12) 2.463 .
H(13) C(16) 0.996 .
H(13) C(19) 2.599 .
H(13) C(30) 3.457 2_646
H(13) C(33) 3.270 2_646
H(13) C(38) 3.563 2_646
H(13) H(1) 3.527 .
H(13) H(3) 2.351 .
H(13) H(4) 3.441 .
H(13) H(11) 2.283 .
H(13) H(14) 1.827 .
H(13) H(21) 2.502 .
H(13) H(22) 2.741 .
H(13) H(34) 2.582 2_646
H(13) H(51) 3.048 2_646
H(14) Ti(1) 3.126 .
H(14) O(1) 3.539 .
H(14) O(2) 3.202 .
H(14) O(4) 3.031 .
H(14) N(1) 2.064 .
H(14) C(1) 3.138 .
H(14) C(2) 2.625 .
H(14) C(3) 3.068 .
H(14) C(7) 2.661 .
H(14) C(10) 2.889 .
H(14) C(11) 1.989 .
H(14) C(12) 2.829 .
H(14) C(16) 1.069 .
H(14) C(19) 3.345 .
H(14) C(21) 3.596 .
H(14) C(22) 3.235 .
H(14) H(1) 3.293 .
H(14) H(3) 2.902 .
H(14) H(4) 3.534 .
H(14) H(11) 2.927 .
H(14) H(13) 1.827 .
H(14) H(22) 3.497 .
H(14) H(26) 2.352 .
H(14) H(51) 2.696 2_646
H(15) C(35) 3.426 2_646
H(15) C(36) 2.968 2_646
H(15) C(37) 3.325 2_646
H(15) C(40) 3.111 2_646
H(15) H(5) 3.142 1_655
H(15) H(43) 3.550 2_646
H(15) H(43) 2.992 4_565
H(15) H(47) 3.433 2_646
H(15) H(48) 2.541 2_646
H(15) H(50) 3.548 4_565
H(16) C(4) 3.083 1_655
H(16) C(5) 3.021 1_655
H(16) C(8) 2.968 1_655
H(16) H(2) 2.755 1_655
H(16) H(5) 2.417 1_655
H(16) H(6) 3.074 1_655
H(17) C(5) 3.523 1_655
H(17) C(8) 3.562 1_655
H(17) C(28) 3.465 3_777
H(17) C(37) 3.577 4_565
H(17) H(2) 2.847 1_655
H(17) H(5) 2.711 1_655
H(17) H(33) 2.736 3_777
H(17) H(41) 2.943 3_777
H(17) H(43) 2.865 4_565
H(17) H(48) 3.314 2_646
H(17) H(50) 2.979 4_565
H(18) C(43) 3.439 3_777
H(18) H(9) 3.373 1_655
H(18) H(29) 3.449 3_777
H(18) H(39) 2.977 3_777
H(18) H(54) 2.885 3_777
H(18) H(55) 3.366 3_777
H(19) C(46) 3.431 .
H(19) H(29) 3.087 3_777
H(19) H(31) 3.478 3_777
H(19) H(61) 3.374 .
H(19) H(62) 3.027 .
H(20) H(20) 3.088 3_777
H(21) O(5) 3.275 2_646
H(21) C(24) 2.601 2_646
H(21) C(25) 2.673 2_646
H(21) C(26) 2.917 2_646
H(21) C(27) 3.066 2_646
H(21) C(28) 2.978 2_646
H(21) C(29) 2.798 2_646
H(21) C(30) 3.457 2_646
H(21) H(13) 2.502 .
H(21) H(32) 3.530 2_646
H(21) H(33) 3.595 2_646
H(21) H(34) 3.109 2_646
H(21) H(40) 3.432 2_646
H(22) H(13) 2.741 .
H(22) H(14) 3.497 .
H(22) H(62) 2.813 .
H(23) C(28) 3.100 2_646
H(23) C(29) 3.167 2_646
H(23) C(32) 3.346 2_646
H(23) H(33) 3.103 2_646
H(23) H(40) 2.949 2_646
H(23) H(41) 3.396 2_646
H(23) H(45) 3.260 .
H(24) C(27) 3.346 2_646
H(24) C(28) 3.200 2_646
H(24) C(46) 3.416 .
H(24) H(33) 3.197 2_646
H(24) H(37) 3.546 2_646
H(24) H(38) 3.395 2_646
H(24) H(60) 3.050 .
H(24) H(62) 3.132 .
H(26) C(40) 3.511 4_565
H(26) H(14) 2.352 .
H(26) H(36) 3.472 3_677
H(26) H(46) 2.799 4_565
H(26) H(47) 3.470 4_565
H(27) C(40) 3.412 4_565
H(27) H(39) 3.345 3_777
H(27) H(41) 3.523 3_777
H(27) H(46) 2.654 4_565
H(27) H(47) 3.347 4_565
H(27) H(59) 3.457 3_777
H(28) H(32) 2.921 3_677
H(28) H(36) 2.855 3_677
H(28) H(46) 3.271 4_565
H(28) H(47) 3.357 4_565
H(29) H(18) 3.449 3_777
H(29) H(19) 3.087 3_777
H(29) H(52) 3.072 3_677
H(29) H(53) 3.561 3_677
H(30) C(26) 3.402 3_677
H(30) C(42) 3.333 3_677
H(30) H(32) 2.897 3_677
H(30) H(35) 3.045 3_677
H(30) H(52) 2.442 3_677
H(30) H(53) 3.537 3_677
H(31) C(44) 3.505 3_777
H(31) C(45) 3.128 3_777
H(31) H(19) 3.478 3_777
H(31) H(52) 3.590 3_677
H(31) H(56) 3.096 3_777
H(31) H(59) 2.253 3_777
H(31) H(61) 3.448 3_777
H(32) H(21) 3.530 2_656
H(32) H(28) 2.921 3_677
H(32) H(30) 2.897 3_677
H(33) C(20) 3.536 2_656
H(33) C(41) 3.346 2_656
H(33) H(2) 2.829 3_677
H(33) H(17) 2.736 3_777
H(33) H(21) 3.595 2_656
H(33) H(23) 3.103 2_656
H(33) H(24) 3.197 2_656
H(33) H(49) 3.113 2_656
H(33) H(50) 2.944 2_656
H(34) C(16) 3.527 2_656
H(34) H(11) 3.166 2_656
H(34) H(13) 2.582 2_656
H(34) H(21) 3.109 2_656
H(34) H(44) 2.950 .
H(34) H(45) 3.464 .
H(35) H(30) 3.045 3_677
H(35) H(44) 2.427 .
H(35) H(45) 3.354 .
H(36) C(5) 3.237 3_677
H(36) C(22) 3.589 3_677
H(36) H(2) 2.938 3_677
H(36) H(7) 3.523 3_677
H(36) H(26) 3.472 3_677
H(36) H(28) 2.855 3_677
H(36) H(47) 3.311 2_556
H(37) C(8) 3.316 1_565
H(37) C(8) 3.568 3_677
H(37) H(2) 3.018 3_677
H(37) H(5) 3.188 3_677
H(37) H(6) 3.011 1_565
H(37) H(7) 2.817 1_565
H(37) H(7) 3.254 3_677
H(37) H(24) 3.546 2_656
H(37) H(49) 3.029 2_656
H(37) H(50) 3.318 2_656
H(38) C(46) 3.532 2_656
H(38) H(6) 3.187 1_565
H(38) H(24) 3.395 2_656
H(38) H(47) 3.387 2_556
H(38) H(60) 2.851 2_656
H(38) H(62) 3.438 2_656
H(39) C(14) 3.239 3_777
H(39) C(15) 3.551 3_777
H(39) C(18) 3.584 3_777
H(39) H(12) 2.954 3_777
H(39) H(18) 2.977 3_777
H(39) H(27) 3.345 3_777
H(39) H(58) 2.961 .
H(40) C(7) 3.337 2_656
H(40) C(45) 3.465 .
H(40) H(3) 3.015 2_656
H(40) H(4) 2.781 2_656
H(40) H(21) 3.432 2_656
H(40) H(23) 2.949 2_656
H(40) H(58) 2.559 .
H(41) C(13) 3.529 3_777
H(41) C(14) 3.322 3_777
H(41) C(37) 3.458 2_656
H(41) H(12) 3.103 3_777
H(41) H(17) 2.943 3_777
H(41) H(23) 3.396 2_656
H(41) H(27) 3.523 3_777
H(41) H(43) 3.425 2_656
H(41) H(46) 3.430 2_656
H(42) H(44) 2.207 .
H(42) H(45) 3.049 .
H(43) C(17) 3.329 4_464
H(43) C(37) 3.520 3_676
H(43) C(40) 3.461 3_676
H(43) H(15) 3.550 2_656
H(43) H(15) 2.992 4_464
H(43) H(17) 2.865 4_464
H(43) H(41) 3.425 2_646
H(43) H(43) 2.915 3_676
H(43) H(48) 2.696 3_676
H(44) N(2) 2.126 .
H(44) C(30) 2.686 .
H(44) C(33) 3.289 .
H(44) C(34) 1.990 .
H(44) C(35) 2.441 .
H(44) C(39) 1.007 .
H(44) C(42) 2.721 .
H(44) H(34) 2.950 .
H(44) H(35) 2.427 .
H(44) H(42) 2.207 .
H(44) H(45) 1.590 .
H(44) H(52) 3.019 .
H(44) H(53) 2.492 .
H(45) Ti(1) 3.269 .
H(45) Ti(2) 3.174 .
H(45) O(1) 2.288 .
H(45) O(3) 2.612 .
H(45) O(6) 3.328 .
H(45) O(7) 3.192 .
H(45) N(2) 1.919 .
H(45) C(1) 3.326 .
H(45) C(20) 3.494 .
H(45) C(30) 3.188 .
H(45) C(33) 3.056 .
H(45) C(34) 2.136 .
H(45) C(35) 2.992 .
H(45) C(39) 0.986 .
H(45) C(42) 2.397 .
H(45) C(43) 3.374 .
H(45) H(4) 3.163 .
H(45) H(23) 3.260 .
H(45) H(34) 3.464 .
H(45) H(35) 3.354 .
H(45) H(42) 3.049 .
H(45) H(44) 1.590 .
H(45) H(52) 3.135 .
H(45) H(53) 2.045 .
H(46) C(22) 3.066 4_464
H(46) H(26) 2.799 4_464
H(46) H(27) 2.654 4_464
H(46) H(28) 3.271 4_464
H(46) H(41) 3.430 2_646
H(47) C(22) 3.587 4_464
H(47) H(15) 3.433 2_656
H(47) H(26) 3.470 4_464
H(47) H(27) 3.347 4_464
H(47) H(28) 3.357 4_464
H(47) H(36) 3.311 2_546
H(47) H(38) 3.387 2_546
H(48) C(17) 3.304 2_656
H(48) C(37) 3.439 3_676
H(48) C(41) 3.294 3_676
H(48) H(15) 2.541 2_656
H(48) H(17) 3.314 2_656
H(48) H(43) 2.696 3_676
H(48) H(50) 2.704 3_676
H(48) H(51) 3.174 3_676
H(49) C(3) 3.395 2_656
H(49) C(8) 3.430 2_656
H(49) H(1) 2.752 2_656
H(49) H(6) 3.328 2_656
H(49) H(7) 2.868 2_656
H(49) H(33) 3.113 2_646
H(49) H(37) 3.029 2_646
H(50) C(40) 3.590 3_676
H(50) H(5) 3.186 4_564
H(50) H(7) 3.108 2_656
H(50) H(15) 3.548 4_464
H(50) H(17) 2.979 4_464
H(50) H(33) 2.944 2_646
H(50) H(37) 3.318 2_646
H(50) H(48) 2.704 3_676
H(51) C(3) 3.150 2_656
H(51) C(4) 3.592 2_656
H(51) C(16) 3.207 2_656
H(51) H(1) 2.842 2_656
H(51) H(7) 3.122 2_656
H(51) H(11) 3.255 2_656
H(51) H(13) 3.048 2_656
H(51) H(14) 2.696 2_656
H(51) H(48) 3.174 3_676
H(52) C(9) 3.297 3_677
H(52) C(23) 3.152 3_677
H(52) H(8) 2.779 3_677
H(52) H(10) 3.030 3_677
H(52) H(29) 3.072 3_677
H(52) H(30) 2.442 3_677
H(52) H(31) 3.590 3_677
H(52) H(44) 3.019 .
H(52) H(45) 3.135 .
H(53) H(29) 3.561 3_677
H(53) H(30) 3.537 3_677
H(53) H(44) 2.492 .
H(53) H(45) 2.045 .
H(54) C(9) 3.081 3_677
H(54) H(8) 3.186 3_677
H(54) H(9) 2.972 3_677
H(54) H(10) 2.597 3_677
H(54) H(18) 2.885 3_777
H(55) C(9) 3.410 3_677
H(55) H(8) 3.261 3_677
H(55) H(9) 3.060 3_677
H(55) H(10) 3.349 3_677
H(55) H(18) 3.366 3_777
H(56) C(45) 2.078 .
H(56) C(46) 2.011 .
H(56) H(31) 3.096 3_777
H(56) H(57) 2.807 .
H(56) H(58) 2.491 .
H(56) H(59) 2.268 .
H(56) H(60) 2.765 .
H(56) H(61) 2.368 .
H(56) H(62) 2.240 .
H(57) O(8) 2.721 .
H(57) C(3) 2.991 2_656
H(57) C(44) 2.064 .
H(57) C(46) 2.486 .
H(57) H(1) 2.592 2_656
H(57) H(3) 3.541 2_656
H(57) H(6) 3.255 2_656
H(57) H(56) 2.807 .
H(57) H(60) 2.426 .
H(57) H(61) 2.520 .
H(57) H(62) 3.413 .
H(58) Ti(2) 3.560 .
H(58) O(5) 2.978 .
H(58) O(8) 2.414 .
H(58) C(7) 3.512 2_656
H(58) C(32) 3.176 .
H(58) C(44) 2.064 .
H(58) C(46) 3.235 .
H(58) H(1) 3.160 2_656
H(58) H(3) 2.953 2_656
H(58) H(4) 3.412 2_656
H(58) H(39) 2.961 .
H(58) H(40) 2.559 .
H(58) H(56) 2.491 .
H(58) H(60) 3.413 .
H(58) H(61) 3.457 .
H(59) O(8) 3.156 .
H(59) C(23) 3.189 3_777
H(59) C(44) 2.064 .
H(59) C(46) 2.823 .
H(59) H(27) 3.457 3_777
H(59) H(31) 2.253 3_777
H(59) H(56) 2.268 .
H(59) H(60) 3.251 .
H(59) H(61) 2.616 .
H(60) O(8) 2.436 .
H(60) C(44) 1.997 .
H(60) C(45) 2.701 .
H(60) H(1) 3.342 2_656
H(60) H(6) 2.830 2_656
H(60) H(24) 3.050 .
H(60) H(38) 2.851 2_646
H(60) H(56) 2.765 .
H(60) H(57) 2.426 .
H(60) H(58) 3.413 .
H(60) H(59) 3.251 .
H(61) O(8) 3.146 .
H(61) C(44) 1.997 .
H(61) C(45) 2.546 .
H(61) H(19) 3.374 .
H(61) H(31) 3.448 3_777
H(61) H(56) 2.368 .
H(61) H(57) 2.520 .
H(61) H(58) 3.457 .
H(61) H(59) 2.616 .
H(62) O(2) 3.280 .
H(62) O(8) 2.636 .
H(62) C(10) 3.556 .
H(62) C(44) 1.998 .
H(62) C(45) 3.278 .
H(62) H(19) 3.027 .
H(62) H(22) 2.813 .
H(62) H(24) 3.132 .
H(62) H(38) 3.438 2_646
H(62) H(56) 2.240 .
H(62) H(57) 3.413 .

loop_
_geom_torsion_atom_site_label_1
_geom_torsion_atom_site_label_2
_geom_torsion_atom_site_label_3
_geom_torsion_atom_site_label_4
_geom_torsion
O(1) Ti(1) O(2) C(10) -15.5(6)
O(2) Ti(1) O(1) C(1) 22.1(4)
O(1) Ti(1) O(3) Ti(2) 108.93(13)
O(1) Ti(1) O(3) C(20) -96.4(2)
O(3) Ti(1) O(1) C(1) 128.7(2)
O(1) Ti(1) O(4) C(21) 177.5(4)
O(4) Ti(1) O(1) C(1) -58.0(2)
O(1) Ti(1) O(7) Ti(2) -93.77(13)
O(1) Ti(1) O(7) C(43) 41.7(2)
O(7) Ti(1) O(1) C(1) -158.9(2)
O(1) Ti(1) N(1) C(7) 6.3(2)
O(1) Ti(1) N(1) C(16) -115.5(2)
O(1) Ti(1) N(1) C(19) 126.0(2)
N(1) Ti(1) O(1) C(1) 53.6(2)
O(2) Ti(1) O(3) Ti(2) -90.05(14)
O(2) Ti(1) O(3) C(20) 64.6(2)
O(3) Ti(1) O(2) C(10) -121.3(3)
O(2) Ti(1) O(4) C(21) 17.0(4)
O(4) Ti(1) O(2) C(10) 64.0(3)
O(2) Ti(1) O(7) Ti(2) 85.88(13)
O(2) Ti(1) O(7) C(43) -138.7(2)
O(7) Ti(1) O(2) C(10) 165.5(3)
O(2) Ti(1) N(1) C(7) 176.0(2)
O(2) Ti(1) N(1) C(16) 54.2(2)
O(2) Ti(1) N(1) C(19) -64.3(2)
N(1) Ti(1) O(2) C(10) -47.2(3)
O(3) Ti(1) O(4) C(21) -119.8(9)
O(4) Ti(1) O(3) Ti(2) 46.5(10)
O(4) Ti(1) O(3) C(20) -158.9(8)
O(3) Ti(1) O(7) Ti(2) -7.05(11)
O(3) Ti(1) O(7) C(43) 128.4(2)
O(7) Ti(1) O(3) Ti(2) 7.34(12)
O(7) Ti(1) O(3) C(20) 162.0(3)
O(3) Ti(1) N(1) C(7) -85.8(2)
O(3) Ti(1) N(1) C(16) 152.4(2)
O(3) Ti(1) N(1) C(19) 33.8(2)
N(1) Ti(1) O(3) Ti(2) -168.57(16)
N(1) Ti(1) O(3) C(20) -13.9(2)
O(4) Ti(1) O(7) Ti(2) 177.84(13)
O(4) Ti(1) O(7) C(43) -46.7(2)
O(7) Ti(1) O(4) C(21) -81.9(5)
O(4) Ti(1) N(1) C(7) 89.5(2)
O(4) Ti(1) N(1) C(16) -32.3(2)
O(4) Ti(1) N(1) C(19) -150.8(2)
N(1) Ti(1) O(4) C(21) 96.7(4)
O(7) Ti(1) N(1) C(7) -93.1(3)
O(7) Ti(1) N(1) C(16) 145.1(2)
O(7) Ti(1) N(1) C(19) 26.5(3)
N(1) Ti(1) O(7) Ti(2) 0.4(2)
N(1) Ti(1) O(7) C(43) 135.8(2)
O(3) Ti(2) O(5) C(24) -65.8(6)
O(5) Ti(2) O(3) Ti(1) -17.2(5)
O(5) Ti(2) O(3) C(20) -170.7(4)
O(3) Ti(2) O(6) C(33) 47.2(3)
O(6) Ti(2) O(3) Ti(1) -162.03(14)
O(6) Ti(2) O(3) C(20) 44.5(3)
O(3) Ti(2) O(7) Ti(1) 7.28(12)
O(3) Ti(2) O(7) C(43) -133.3(2)
O(7) Ti(2) O(3) Ti(1) -7.04(11)
O(7) Ti(2) O(3) C(20) -160.5(3)
O(3) Ti(2) O(8) C(44) -105.0(11)
O(8) Ti(2) O(3) Ti(1) 97.46(15)
O(8) Ti(2) O(3) C(20) -56.0(3)
O(3) Ti(2) N(2) C(30) -156.2(2)
O(3) Ti(2) N(2) C(39) -36.3(2)
O(3) Ti(2) N(2) C(42) 81.7(2)
N(2) Ti(2) O(3) Ti(1) -80.63(13)
N(2) Ti(2) O(3) C(20) 125.9(3)
O(5) Ti(2) O(6) C(33) -123.5(3)
O(6) Ti(2) O(5) C(24) 78.0(4)
O(5) Ti(2) O(7) Ti(1) -175.51(14)
O(5) Ti(2) O(7) C(43) 43.9(2)
O(7) Ti(2) O(5) C(24) -75.5(4)
O(5) Ti(2) O(8) C(44) 60.6(11)
O(8) Ti(2) O(5) C(24) 179.7(4)
O(5) Ti(2) N(2) C(30) 38.2(2)
O(5) Ti(2) N(2) C(39) 158.1(2)
O(5) Ti(2) N(2) C(42) -83.9(2)
N(2) Ti(2) O(5) C(24) -1.1(4)
O(6) Ti(2) O(7) Ti(1) 63.4(2)
O(6) Ti(2) O(7) C(43) -77.2(3)
O(7) Ti(2) O(6) C(33) -4.9(4)
O(6) Ti(2) O(8) C(44) 164.6(11)
O(8) Ti(2) O(6) C(33) 139.8(3)
O(6) Ti(2) N(2) C(30) -66.4(2)
O(6) Ti(2) N(2) C(39) 53.4(2)
O(6) Ti(2) N(2) C(42) 171.4(2)
N(2) Ti(2) O(6) C(33) -44.5(3)
O(7) Ti(2) O(8) C(44) -33.1(11)
O(8) Ti(2) O(7) Ti(1) -80.65(15)
O(8) Ti(2) O(7) C(43) 138.7(2)
O(7) Ti(2) N(2) C(30) 133.2(2)
O(7) Ti(2) N(2) C(39) -106.9(2)
O(7) Ti(2) N(2) C(42) 11.1(2)
N(2) Ti(2) O(7) Ti(1) 104.21(13)
N(2) Ti(2) O(7) C(43) -36.4(2)
O(8) Ti(2) N(2) C(30) 47.7(17)
O(8) Ti(2) N(2) C(39) 167.5(15)
O(8) Ti(2) N(2) C(42) -74.5(16)
N(2) Ti(2) O(8) C(44) 51(2)
Ti(1) O(1) C(1) C(2) -66.7(4)
Ti(1) O(1) C(1) C(6) 112.9(3)
Ti(1) O(2) C(10) C(11) 30.1(5)
Ti(1) O(2) C(10) C(15) -150.1(3)
Ti(1) O(3) C(20) C(19) -9.8(4)
Ti(2) O(3) C(20) C(19) 140.2(2)
Ti(1) O(4) C(21) C(22) -114.0(6)
Ti(1) O(4) C(21) C(23) 122.6(5)
Ti(2) O(5) C(24) C(25) -17.7(6)
Ti(2) O(5) C(24) C(29) 165.0(3)
Ti(2) O(6) C(33) C(34) 29.2(5)
Ti(2) O(6) C(33) C(38) -151.3(3)
Ti(1) O(7) C(43) C(42) -77.8(3)
Ti(2) O(7) C(43) C(42) 55.2(3)
Ti(2) O(8) C(44) C(45) -97.2(12)
Ti(2) O(8) C(44) C(46) 145.1(9)
Ti(1) N(1) C(7) C(2) -55.8(3)
Ti(1) N(1) C(16) C(11) -56.1(3)
Ti(1) N(1) C(19) C(20) -50.0(3)
C(7) N(1) C(16) C(11) 178.6(3)
C(16) N(1) C(7) C(2) 67.9(3)
C(7) N(1) C(19) C(20) 72.4(3)
C(19) N(1) C(7) C(2) -172.2(3)
C(16) N(1) C(19) C(20) -169.2(3)
C(19) N(1) C(16) C(11) 58.9(4)
Ti(2) N(2) C(30) C(25) -64.4(3)
Ti(2) N(2) C(39) C(34) -57.7(3)
Ti(2) N(2) C(42) C(43) 12.9(3)
C(30) N(2) C(39) C(34) 63.2(4)
C(39) N(2) C(30) C(25) 175.7(3)
C(30) N(2) C(42) C(43) -109.3(3)
C(42) N(2) C(30) C(25) 57.0(4)
C(39) N(2) C(42) C(43) 131.4(3)
C(42) N(2) C(39) C(34) -176.5(3)
O(1) C(1) C(2) C(3) 177.6(3)
O(1) C(1) C(2) C(7) 0.8(5)
O(1) C(1) C(6) C(5) -177.5(3)
O(1) C(1) C(6) C(9) 0.7(5)
C(2) C(1) C(6) C(5) 2.1(5)
C(2) C(1) C(6) C(9) -179.7(3)
C(6) C(1) C(2) C(3) -2.0(5)
C(6) C(1) C(2) C(7) -178.8(3)
C(1) C(2) C(3) C(4) 1.3(6)
C(1) C(2) C(7) N(1) 60.2(4)
C(3) C(2) C(7) N(1) -116.4(4)
C(7) C(2) C(3) C(4) 177.9(3)
C(2) C(3) C(4) C(5) -0.7(6)
C(2) C(3) C(4) C(8) -178.3(4)
C(3) C(4) C(5) C(6) 0.9(6)
C(8) C(4) C(5) C(6) 178.4(4)
C(4) C(5) C(6) C(1) -1.6(6)
C(4) C(5) C(6) C(9) -179.7(4)
O(2) C(10) C(11) C(12) 179.4(3)
O(2) C(10) C(11) C(16) -6.4(6)
O(2) C(10) C(15) C(14) -179.0(4)
O(2) C(10) C(15) C(18) 1.5(6)
C(11) C(10) C(15) C(14) 0.8(6)
C(11) C(10) C(15) C(18) -178.7(4)
C(15) C(10) C(11) C(12) -0.5(6)
C(15) C(10) C(11) C(16) 173.8(3)
C(10) C(11) C(12) C(13) 0.8(6)
C(10) C(11) C(16) N(1) 27.7(5)
C(12) C(11) C(16) N(1) -157.9(3)
C(16) C(11) C(12) C(13) -173.8(4)
C(11) C(12) C(13) C(14) -1.5(7)
C(11) C(12) C(13) C(17) -176.9(4)
C(12) C(13) C(14) C(15) 1.9(7)
C(17) C(13) C(14) C(15) 177.1(5)
C(13) C(14) C(15) C(10) -1.6(7)
C(13) C(14) C(15) C(18) 177.9(4)
N(1) C(19) C(20) O(3) 40.8(4)
O(5) C(24) C(25) C(26) -177.5(3)
O(5) C(24) C(25) C(30) -2.2(5)
O(5) C(24) C(29) C(28) 175.5(3)
O(5) C(24) C(29) C(32) -0.4(5)
C(25) C(24) C(29) C(28) -1.9(5)
C(25) C(24) C(29) C(32) -177.7(3)
C(29) C(24) C(25) C(26) -0.2(5)
C(29) C(24) C(25) C(30) 175.1(3)
C(24) C(25) C(26) C(27) 2.4(6)
C(24) C(25) C(30) N(2) 46.7(5)
C(26) C(25) C(30) N(2) -138.0(3)
C(30) C(25) C(26) C(27) -172.9(3)
C(25) C(26) C(27) C(28) -2.3(6)
C(25) C(26) C(27) C(31) 177.1(4)
C(26) C(27) C(28) C(29) 0.1(5)
C(31) C(27) C(28) C(29) -179.3(4)
C(27) C(28) C(29) C(24) 2.0(6)
C(27) C(28) C(29) C(32) 177.8(4)
O(6) C(33) C(34) C(35) 178.5(3)
O(6) C(33) C(34) C(39) -9.4(5)
O(6) C(33) C(38) C(37) -179.3(3)
O(6) C(33) C(38) C(41) 2.7(5)
C(34) C(33) C(38) C(37) 0.2(5)
C(34) C(33) C(38) C(41) -177.8(3)
C(38) C(33) C(34) C(35) -0.9(5)
C(38) C(33) C(34) C(39) 171.1(3)
C(33) C(34) C(35) C(36) 0.6(6)
C(33) C(34) C(39) N(2) 33.6(5)
C(35) C(34) C(39) N(2) -154.3(3)
C(39) C(34) C(35) C(36) -171.9(4)
C(34) C(35) C(36) C(37) 0.5(7)
C(34) C(35) C(36) C(40) -179.9(4)
C(35) C(36) C(37) C(38) -1.3(7)
C(40) C(36) C(37) C(38) 179.1(4)
C(36) C(37) C(38) C(33) 0.9(6)
C(36) C(37) C(38) C(41) 178.9(4)
N(2) C(42) C(43) O(7) -41.9(3)
